data_2002413
loop_
_publ_author_name
'Leib, W'
'Mueller-Buschbaum, Hk'

_publ_section_title
;
Synthese und Kristallstruktur von Sr3 Ga2 O5 Cl2 und Sr3 Fe1.18 Al0.82
O5 Cl2
;
_journal_name_full
;
Monatshefte fuer Chemie und verwandte Teile anderer Wissenschaften
(109,1978-)
;
_journal_page_first 157
_journal_page_last 164
_journal_paper_doi 10.1007/BF00809589
_journal_volume 119
_journal_year 1988
_chemical_formula_structural 'Sr3 ((Fe1.18 Al0.82) O5) Cl2'
_chemical_formula_sum 'Al0.82 Cl2 Fe1.18 O5 Sr3'
_chemical_name_systematic
;
Strontium iron aluminium oxide chloride (3/1.18/0.82/5/2)
;
_space_group_IT_number 4
_symmetry_cell_setting monoclinic
_symmetry_Int_Tables_number 4
_symmetry_space_group_name_Hall 'P 2yb'
_symmetry_space_group_name_H-M 'P 1 21 1'
_cell_angle_alpha 90
_cell_angle_beta 90.0(1)
_cell_angle_gamma 90
_cell_formula_units_Z 4
_cell_length_a 9.550(2)
_cell_length_b 9.550(2)
_cell_length_c 9.550(2)
_cell_volume 871.0
_refine_ls_R_factor_all 0.12
_cod_original_formula_sum 'Al.82 Cl2 Fe1.18 O5 Sr3'
_cod_database_code 2002413

loop_
_symmetry_equiv_pos_as_xyz
x,y,z
-x,1/2+y,-z

loop_
_atom_site_label
_atom_site_type_symbol
_atom_site_symmetry_multiplicity
_atom_site_Wyckoff_symbol
_atom_site_fract_x
_atom_site_fract_y
_atom_site_fract_z
_atom_site_occupancy
_atom_site_attached_hydrogens
_atom_site_calc_flag
Sr1 Sr2+ 2 a 0.4155(6) 0.0634(6) 0.0003(6) 1. 0 d
Sr2 Sr2+ 2 a 0.0876(6) 0.0013(6) 0.4992(6) 1. 0 d
Sr3 Sr2+ 2 a 0.2668(5) 0.4531(5) 0.7341(5) 1. 0 d
Sr4 Sr2+ 2 a 0.2310(5) 0.6268(5) 0.2344(4) 1. 0 d
Sr5 Sr2+ 2 a 0.0001(5) 0.2600(5) 0.1644(4) 1. 0 d
Sr6 Sr2+ 2 a 0.5105(8) 0.8028(8) 0.6619(7) 1. 0 d
Al1 Al3+ 2 a 0.1022(7) 0.1345(6) 0.8533(7) 0.41 0 d
Al2 Al3+ 2 a 0.3954(7) 0.9477(7) 0.3488(7) 0.41 0 d
Al3 Al3+ 2 a 0.5945(6) 0.6430(6) 0.3424(7) 0.41 0 d
Al4 Al3+ 2 a 0.8976(8) 0.4230(7) 0.8387(8) 0.41 0 d
Fe1 Fe3+ 2 a 0.1022(7) 0.1345(6) 0.8533(7) 0.59 0 d
Fe2 Fe3+ 2 a 0.3954(7) 0.9477(7) 0.3488(7) 0.59 0 d
Fe3 Fe3+ 2 a 0.5945(6) 0.6430(6) 0.3424(7) 0.59 0 d
Fe4 Fe3+ 2 a 0.8976(8) 0.4230(7) 0.8387(8) 0.59 0 d
Cl1 Cl1- 2 a 0.2867(23) 0.3665(22) 0.0604(23) 1. 0 d
Cl2 Cl1- 2 a 0.2116(20) 0.7104(20) 0.5490(23) 1. 0 d
Cl3 Cl1- 2 a 0.8258(20) 0.8261(22) 0.5591(21) 1. 0 d
Cl4 Cl1- 2 a 0.6756(23) 0.2533(21) 0.0627(24) 1. 0 d
O1 O2- 2 a 0.0026(50) 0.0076(45) 0.7417(48) 1. 0 d
O2 O2- 2 a 0.4970(61) 0.0671(61) 0.2543(63) 1. 0 d
O3 O2- 2 a 0.4760(52) 0.5532(62) 0.2387(60) 1. 0 d
O4 O2- 2 a 0.0147(36) 0.5347(35) 0.7235(37) 1. 0 d
O5 O2- 2 a 0.1514(44) 0.0407(41) 0.0235(41) 1. 0 d
O6 O2- 2 a 0.3485(53) 0.0245(54) 0.5153(55) 1. 0 d
O7 O2- 2 a 0.2571(38) 0.1955(40) 0.7703(39) 1. 0 d
O8 O2- 2 a 0.2350(37) 0.8831(38) 0.2722(40) 1. 0 d
O9 O2- 2 a 0.0001(45) 0.2762(50) 0.9099(33) 1. 0 d
O10 O2- 2 a 0.5299(45) 0.8017(42) 0.3952(43) 1. 0 d

loop_
_atom_type_symbol
_atom_type_oxidation_number
Sr2+ 2.000
Al3+ 3.000
Fe3+ 3.000
Cl1- -1.000
O2- -2.000
